data_2018030
loop_
_publ_author_name
'Hu, Xiaosong'
'Zhang, Wenhui'
'Oliver, Allen G.'
'Serianni, Anthony S.'

_publ_section_title
;
 Methyl 2-acetamido-2-deoxy-\b-<small>D</small>-glucopyranoside
 dihydrate and methyl
 2-formamido-2-deoxy-\b-<small>D</small>-glucopyranoside
;
_journal_coeditor_code FA3249
_journal_issue 4
_journal_name_full 'Acta Crystallographica Section C'
_journal_page_first o146
_journal_page_last o150
_journal_paper_doi 10.1107/S0108270111009061
_journal_volume 67
_journal_year 2011
_chemical_formula_iupac 'C9 H17 N O6 , H2 O'
_chemical_formula_moiety 'C9 H17 N O6, H2 O'
_chemical_formula_sum 'C9 H19 N O7'
_chemical_formula_weight 253.25
_chemical_name_systematic
;
Methyl 2-acetamido-2-deoxy-\b-D-glucopyranoside dihydrate
;
_space_group_IT_number 19
_symmetry_cell_setting orthorhombic
_symmetry_space_group_name_Hall 'P 2ac 2ab'
_symmetry_space_group_name_H-M 'P 21 21 21'
_atom_sites_solution_hydrogens geom
_atom_sites_solution_primary direct
_atom_sites_solution_secondary difmap
_audit_creation_method SHELXL97
_cell_angle_alpha 90.00
_cell_angle_beta 90.00
_cell_angle_gamma 90.00
_cell_formula_units_Z 8
_cell_length_a 4.68860(10)
_cell_length_b 14.4501(3)
_cell_length_c 34.7880(7)
_cell_measurement_reflns_used 3464
_cell_measurement_temperature 100(2)
_cell_measurement_theta_max 69.33
_cell_measurement_theta_min 2.54
_cell_volume 2356.91(8)
_computing_cell_refinement 'SAINT (Bruker Nonius, 2009)'
_computing_data_collection 'APEX2 (Bruker Nonius, 2009)'
_computing_data_reduction 'SAINT (Bruker Nonius, 2009)'
_computing_molecular_graphics
;
XP (Sheldrick, 2008) and POV-Ray (Cason, 2003)
;
_computing_publication_material
;
XCIF (Sheldrick, 2008) and publCIF (Westrip, 2010)
;
_computing_structure_refinement 'SHELXL97 (Sheldrick, 2008)'
_computing_structure_solution 'SHELXS97 (Sheldrick, 2008)'
_diffrn_ambient_temperature 100(2)
_diffrn_detector_area_resol_mean 8.33
_diffrn_measured_fraction_theta_full 0.982
_diffrn_measured_fraction_theta_max 0.982
_diffrn_measurement_device_type 'Bruker APEX'
_diffrn_measurement_method '\w and \f'
_diffrn_radiation_monochromator graphite
_diffrn_radiation_source 'fine-focus sealed tube'
_diffrn_radiation_type CuK\a
_diffrn_radiation_wavelength 1.54178
_diffrn_reflns_av_R_equivalents 0.0543
_diffrn_reflns_av_sigmaI/netI 0.0406
_diffrn_reflns_limit_h_max 5
_diffrn_reflns_limit_h_min -5
_diffrn_reflns_limit_k_max 15
_diffrn_reflns_limit_k_min -17
_diffrn_reflns_limit_l_max 42
_diffrn_reflns_limit_l_min -42
_diffrn_reflns_number 21482
_diffrn_reflns_theta_full 69.66
_diffrn_reflns_theta_max 69.66
_diffrn_reflns_theta_min 2.54
_exptl_absorpt_coefficient_mu 1.060
_exptl_absorpt_correction_T_max 0.9771
_exptl_absorpt_correction_T_min 0.7597
_exptl_absorpt_correction_type multi-scan
_exptl_absorpt_process_details '(SADABS; Sheldrick, 2008)'
_exptl_crystal_colour colourless
_exptl_crystal_density_diffrn 1.427
_exptl_crystal_density_method 'not measured'
_exptl_crystal_description rod
_exptl_crystal_F_000 1088
_exptl_crystal_size_max 0.25
_exptl_crystal_size_mid 0.03
_exptl_crystal_size_min 0.02
_refine_diff_density_max 0.197
_refine_diff_density_min -0.264
_refine_ls_abs_structure_details
;
The configuration was determined based on the known handedness of the
chiral C atoms within the structure
;
_refine_ls_abs_structure_Flack -0.4(2)
_refine_ls_extinction_method none
_refine_ls_goodness_of_fit_ref 1.056
_refine_ls_hydrogen_treatment mixed
_refine_ls_matrix_type full
_refine_ls_number_parameters 323
_refine_ls_number_reflns 4311
_refine_ls_number_restraints 6
_refine_ls_restrained_S_all 1.056
_refine_ls_R_factor_all 0.0525
_refine_ls_R_factor_gt 0.0425
_refine_ls_shift/su_max 0.000
_refine_ls_shift/su_mean 0.000
_refine_ls_structure_factor_coef Fsqd
_refine_ls_weighting_details 'calc w = 1/[\s^2^(Fo^2^)+(0.0611P)^2^+0.2362P] where P=(Fo^2^+2Fc^2^)/3'
_refine_ls_weighting_scheme calc
_refine_ls_wR_factor_gt 0.1045
_refine_ls_wR_factor_ref 0.1105
_reflns_number_gt 3722
_reflns_number_total 4311
_reflns_threshold_expression I>2\s(I)
_cod_data_source_file fa3249.cif
_cod_data_source_block I
_cod_database_code 2018030
_cod_database_fobs_code 2018030

loop_
_symmetry_equiv_pos_as_xyz
'x, y, z'
'-x+1/2, -y, z+1/2'
'-x, y+1/2, -z+1/2'
'x+1/2, -y+1/2, -z'

loop_
_atom_site_type_symbol
_atom_site_label
_atom_site_fract_x
_atom_site_fract_y
_atom_site_fract_z
_atom_site_U_iso_or_equiv
_atom_site_adp_type
_atom_site_calc_flag
_atom_site_refinement_flags
_atom_site_occupancy
_atom_site_disorder_assembly
_atom_site_disorder_group
O O1A 0.5019(4) 1.01643(12) 0.10252(5) 0.0249(4) Uani d . 1 . .
O O3A -0.0147(4) 0.77214(12) 0.04674(4) 0.0239(4) Uani d . 1 . .
H H3OA -0.1664 0.7412 0.0462 0.029 Uiso calc R 1 . .
O O4A -0.1213(4) 0.70071(12) 0.12345(5) 0.0261(4) Uani d . 1 . .
H H4OA -0.1207 0.6606 0.1060 0.031 Uiso calc R 1 . .
O O5A 0.3512(4) 0.89756(12) 0.13984(5) 0.0236(4) Uani d . 1 . .
O O6A 0.2345(5) 0.85070(13) 0.21745(4) 0.0269(4) Uani d . 1 . .
H H6OA 0.3906 0.8790 0.2161 0.032 Uiso calc R 1 . .
O O8A 0.4770(4) 0.96829(13) 0.00669(5) 0.0289(4) Uani d . 1 . .
N N1A 0.0838(5) 0.96940(14) 0.04438(5) 0.0230(5) Uani d . 1 . .
H H1NA -0.0896 0.9914 0.0477 0.028 Uiso calc R 1 . .
C C1A 0.2700(6) 0.95948(17) 0.11017(7) 0.0224(5) Uani d . 1 . .
H H1AA 0.1024 0.9974 0.1185 0.027 Uiso calc R 1 . .
C C2A 0.1996(6) 0.90667(17) 0.07315(6) 0.0214(5) Uani d . 1 . .
H H2AA 0.3809 0.8800 0.0628 0.026 Uiso calc R 1 . .
C C3A -0.0065(6) 0.82680(17) 0.08098(6) 0.0223(5) Uani d . 1 . .
H H3AA -0.2010 0.8524 0.0862 0.027 Uiso calc R 1 . .
C C4A 0.0894(6) 0.76899(17) 0.11538(7) 0.0233(5) Uani d . 1 . .
H H4AA 0.2756 0.7383 0.1095 0.028 Uiso calc R 1 . .
C C5A 0.1244(6) 0.83421(17) 0.14954(7) 0.0227(5) Uani d . 1 . .
H H5AA -0.0567 0.8693 0.1539 0.027 Uiso calc R 1 . .
C C6A 0.2140(6) 0.78608(17) 0.18643(7) 0.0249(6) Uani d . 1 . .
H H6AA 0.0728 0.7376 0.1930 0.030 Uiso calc R 1 . .
H H6AB 0.4010 0.7557 0.1825 0.030 Uiso calc R 1 . .
C C7A 0.5551(7) 1.08176(17) 0.13314(7) 0.0303(6) Uani d . 1 . .
H H7AA 0.7092 1.1238 0.1256 0.045 Uiso calc R 1 . .
H H7AB 0.6105 1.0483 0.1565 0.045 Uiso calc R 1 . .
H H7AC 0.3816 1.1176 0.1382 0.045 Uiso calc R 1 . .
C C8A 0.2308(6) 0.99501(17) 0.01305(7) 0.0241(5) Uani d . 1 . .
C C9A 0.0792(6) 1.05925(18) -0.01432(7) 0.0259(6) Uani d . 1 . .
H H9AA 0.2151 1.1045 -0.0245 0.039 Uiso calc R 1 . .
H H9AB -0.0740 1.0916 -0.0007 0.039 Uiso calc R 1 . .
H H9AC -0.0021 1.0233 -0.0356 0.039 Uiso calc R 1 . .
O O1B 0.9086(4) 0.76022(12) 0.32909(5) 0.0271(4) Uani d . 1 . .
O O3B 0.4687(4) 1.01843(12) 0.39090(4) 0.0242(4) Uani d . 1 . .
H H3OB 0.3092 1.0156 0.4018 0.029 Uiso calc R 1 . .
O O4B 0.3359(4) 1.08765(12) 0.31410(5) 0.0262(4) Uani d . 1 . .
H H4OB 0.3011 1.1201 0.3336 0.031 Uiso calc R 1 . .
O O5B 0.8057(4) 0.89217(12) 0.29652(5) 0.0239(4) Uani d . 1 . .
O O6B 0.7373(4) 0.95967(13) 0.22034(4) 0.0268(4) Uani d . 1 . .
H H6OB 0.8870 0.9278 0.2215 0.032 Uiso calc R 1 . .
O O8B 0.9940(5) 0.79804(15) 0.42041(5) 0.0344(5) Uani d . 1 . .
N N1B 0.5606(5) 0.81929(14) 0.39308(5) 0.0231(5) Uani d . 1 . .
H H1NB 0.3772 0.8065 0.3940 0.028 Uiso calc R 1 . .
C C1B 0.7037(6) 0.82856(17) 0.32456(7) 0.0233(5) Uani d . 1 . .
H H1BA 0.5186 0.8008 0.3161 0.028 Uiso calc R 1 . .
C C2B 0.6663(6) 0.87963(17) 0.36277(7) 0.0213(5) Uani d . 1 . .
H H2BA 0.8569 0.9039 0.3709 0.026 Uiso calc R 1 . .
C C3B 0.4651(6) 0.96231(17) 0.35726(6) 0.0224(5) Uani d . 1 . .
H H3BA 0.2670 0.9389 0.3530 0.027 Uiso calc R 1 . .
C C4B 0.5527(6) 1.02200(17) 0.32311(7) 0.0225(5) Uani d . 1 . .
H H4BA 0.7339 1.0553 0.3293 0.027 Uiso calc R 1 . .
C C5B 0.5973(6) 0.96175(17) 0.28769(6) 0.0232(5) Uani d . 1 . .
H H5BA 0.4132 0.9317 0.2802 0.028 Uiso calc R 1 . .
C C6B 0.7151(6) 1.01601(18) 0.25401(7) 0.0256(6) Uani d . 1 . .
H H6BA 0.5886 1.0693 0.2486 0.031 Uiso calc R 1 . .
H H6BB 0.9059 1.0404 0.2608 0.031 Uiso calc R 1 . .
C C7B 0.9410(7) 0.70406(18) 0.29520(7) 0.0311(7) Uani d . 1 . .
H H7BA 1.0601 0.6502 0.3012 0.047 Uiso calc R 1 . .
H H7BB 1.0319 0.7406 0.2749 0.047 Uiso calc R 1 . .
H H7BC 0.7531 0.6831 0.2865 0.047 Uiso calc R 1 . .
C C8B 0.7351(6) 0.78257(18) 0.41962(7) 0.0247(5) Uani d . 1 . .
C C9B 0.5983(6) 0.71994(18) 0.44908(7) 0.0276(6) Uani d . 1 . .
H H9BA 0.6764 0.7337 0.4746 0.041 Uiso calc R 1 . .
H H9BB 0.6379 0.6552 0.4425 0.041 Uiso calc R 1 . .
H H9BC 0.3917 0.7302 0.4493 0.041 Uiso calc R 1 . .
O O1W 0.5067(5) 0.67786(13) 0.03237(5) 0.0262(4) Uani d D 1 . .
H H1WA 0.347(4) 0.698(2) 0.0390(7) 0.031 Uiso d D 1 . .
H H1WB 0.525(6) 0.6853(19) 0.0085(3) 0.031 Uiso d D 1 . .
O O2W 0.0227(4) 0.55444(13) 0.07407(5) 0.0267(4) Uani d D 1 . .
H H2WA 0.027(6) 0.550(2) 0.0501(3) 0.032 Uiso d D 1 . .
H H2WB 0.182(4) 0.542(2) 0.0832(7) 0.032 Uiso d D 1 . .

loop_
_atom_site_aniso_label
_atom_site_aniso_U_11
_atom_site_aniso_U_22
_atom_site_aniso_U_33
_atom_site_aniso_U_12
_atom_site_aniso_U_13
_atom_site_aniso_U_23
O1A 0.0290(10) 0.0251(9) 0.0205(8) -0.0013(8) -0.0014(8) -0.0022(6)
O3A 0.0291(10) 0.0260(9) 0.0166(7) -0.0030(8) 0.0013(8) -0.0007(7)
O4A 0.0345(11) 0.0255(9) 0.0184(8) -0.0046(8) 0.0019(8) -0.0007(7)
O5A 0.0271(10) 0.0270(9) 0.0168(7) -0.0012(8) -0.0028(8) 0.0008(7)
O6A 0.0320(10) 0.0335(10) 0.0152(8) -0.0025(8) 0.0002(8) -0.0034(7)
O8A 0.0291(10) 0.0362(10) 0.0213(8) 0.0019(9) 0.0032(8) 0.0031(7)
N1A 0.0262(12) 0.0256(11) 0.0172(9) -0.0001(9) -0.0005(9) 0.0008(8)
C1A 0.0239(13) 0.0246(12) 0.0188(11) 0.0002(10) -0.0004(11) 0.0002(9)
C2A 0.0229(13) 0.0242(12) 0.0170(11) 0.0019(10) 0.0014(10) 0.0024(9)
C3A 0.0227(12) 0.0279(12) 0.0165(11) -0.0015(11) 0.0003(11) -0.0012(9)
C4A 0.0280(14) 0.0233(12) 0.0188(11) 0.0017(10) 0.0011(11) -0.0001(9)
C5A 0.0272(14) 0.0234(12) 0.0176(11) -0.0011(11) 0.0024(11) 0.0013(9)
C6A 0.0338(15) 0.0233(13) 0.0176(11) 0.0010(11) 0.0003(11) -0.0005(9)
C7A 0.0392(17) 0.0251(13) 0.0266(12) -0.0019(12) -0.0036(12) -0.0040(10)
C8A 0.0322(15) 0.0243(12) 0.0159(11) -0.0058(11) -0.0032(11) -0.0026(9)
C9A 0.0315(14) 0.0275(13) 0.0188(11) -0.0037(11) -0.0003(11) 0.0005(10)
O1B 0.0352(11) 0.0263(9) 0.0199(8) 0.0056(8) 0.0031(8) -0.0013(7)
O3B 0.0259(9) 0.0297(9) 0.0169(8) 0.0025(8) 0.0022(8) -0.0025(6)
O4B 0.0340(11) 0.0270(10) 0.0175(8) 0.0043(8) 0.0004(8) -0.0021(7)
O5B 0.0279(10) 0.0257(9) 0.0181(8) 0.0020(8) 0.0041(8) 0.0020(7)
O6B 0.0312(10) 0.0336(10) 0.0156(8) 0.0036(8) 0.0005(8) -0.0013(7)
O8B 0.0276(11) 0.0501(12) 0.0255(9) -0.0002(10) -0.0015(9) 0.0069(8)
N1B 0.0253(12) 0.0256(11) 0.0183(9) 0.0002(9) 0.0017(9) 0.0008(8)
C1B 0.0266(14) 0.0244(13) 0.0191(11) -0.0015(10) 0.0015(11) 0.0018(10)
C2B 0.0237(13) 0.0230(12) 0.0172(11) -0.0019(10) 0.0006(10) 0.0023(9)
C3B 0.0255(13) 0.0253(12) 0.0166(10) 0.0003(11) 0.0012(11) -0.0019(9)
C4B 0.0249(14) 0.0220(12) 0.0207(11) -0.0020(10) 0.0001(10) -0.0005(9)
C5B 0.0282(14) 0.0248(13) 0.0167(11) -0.0002(11) 0.0002(11) 0.0018(9)
C6B 0.0328(15) 0.0271(13) 0.0169(11) 0.0018(11) 0.0015(11) 0.0008(10)
C7B 0.0472(19) 0.0247(13) 0.0214(12) 0.0064(13) 0.0034(13) -0.0046(10)
C8B 0.0290(14) 0.0263(13) 0.0187(11) 0.0027(11) 0.0007(11) -0.0016(9)
C9B 0.0337(15) 0.0275(13) 0.0216(11) 0.0031(11) -0.0014(12) 0.0032(10)
O1W 0.0298(10) 0.0325(10) 0.0162(7) 0.0007(8) 0.0011(8) -0.0004(7)
O2W 0.0275(10) 0.0354(10) 0.0174(8) 0.0012(9) -0.0003(8) 0.0010(7)

loop_
_atom_type_symbol
_atom_type_description
_atom_type_scat_dispersion_real
_atom_type_scat_dispersion_imag
_atom_type_scat_source
C C 0.0181 0.0091 'International Tables Vol C Tables 4.2.6.8 and 6.1.1.4'
H H 0.0000 0.0000 'International Tables Vol C Tables 4.2.6.8 and 6.1.1.4'
N N 0.0311 0.0180 'International Tables Vol C Tables 4.2.6.8 and 6.1.1.4'
O O 0.0492 0.0322 'International Tables Vol C Tables 4.2.6.8 and 6.1.1.4'

loop_
_geom_angle_atom_site_label_1
_geom_angle_atom_site_label_2
_geom_angle_atom_site_label_3
_geom_angle_site_symmetry_1
_geom_angle_site_symmetry_3
_geom_angle
_geom_angle_publ_flag
C1A O1A C7A . . 112.4(2) ?
C1A O5A C5A . . 111.9(2) ?
C8A N1A C2A . . 122.6(2) ?
O1A C1A O5A . . 107.6(2) ?
O1A C1A C2A . . 107.60(19) ?
O5A C1A C2A . . 110.80(19) ?
N1A C2A C3A . . 110.9(2) ?
N1A C2A C1A . . 110.37(19) ?
C3A C2A C1A . . 111.22(19) ?
O3A C3A C4A . . 111.01(19) ?
O3A C3A C2A . . 106.58(19) ?
C4A C3A C2A . . 111.5(2) ?
O4A C4A C5A . . 110.42(19) ?
O4A C4A C3A . . 109.2(2) ?
C5A C4A C3A . . 107.7(2) ?
O5A C5A C6A . . 106.5(2) ?
O5A C5A C4A . . 106.79(19) ?
C6A C5A C4A . . 113.9(2) ?
O6A C6A C5A . . 110.9(2) ?
O8A C8A N1A . . 122.6(2) ?
O8A C8A C9A . . 121.3(2) ?
N1A C8A C9A . . 116.1(2) ?
C3A O3A H3OA . . 109.5 ?
C4A O4A H4OA . . 109.5 ?
C6A O6A H6OA . . 109.5 ?
C8A N1A H1NA . . 118.7 ?
C2A N1A H1NA . . 118.7 ?
O1A C1A H1AA . . 110.2 ?
O5A C1A H1AA . . 110.2 ?
C2A C1A H1AA . . 110.2 ?
N1A C2A H2AA . . 108.1 ?
C3A C2A H2AA . . 108.1 ?
C1A C2A H2AA . . 108.1 ?
O3A C3A H3AA . . 109.2 ?
C4A C3A H3AA . . 109.2 ?
C2A C3A H3AA . . 109.2 ?
O4A C4A H4AA . . 109.8 ?
C5A C4A H4AA . . 109.8 ?
C3A C4A H4AA . . 109.8 ?
O5A C5A H5AA . . 109.8 ?
C6A C5A H5AA . . 109.8 ?
C4A C5A H5AA . . 109.8 ?
O6A C6A H6AA . . 109.5 ?
C5A C6A H6AA . . 109.5 ?
O6A C6A H6AB . . 109.5 ?
C5A C6A H6AB . . 109.5 ?
H6AA C6A H6AB . . 108.0 ?
O1A C7A H7AA . . 109.5 ?
O1A C7A H7AB . . 109.5 ?
H7AA C7A H7AB . . 109.5 ?
O1A C7A H7AC . . 109.5 ?
H7AA C7A H7AC . . 109.5 ?
H7AB C7A H7AC . . 109.5 ?
C8A C9A H9AA . . 109.5 ?
C8A C9A H9AB . . 109.5 ?
H9AA C9A H9AB . . 109.5 ?
C8A C9A H9AC . . 109.5 ?
H9AA C9A H9AC . . 109.5 ?
H9AB C9A H9AC . . 109.5 ?
C1B O1B C7B . . 112.4(2) ?
C1B O5B C5B . . 111.8(2) ?
C8B N1B C2B . . 121.8(2) ?
O1B C1B O5B . . 107.8(2) ?
O1B C1B C2B . . 108.9(2) ?
O5B C1B C2B . . 108.8(2) ?
N1B C2B C1B . . 112.3(2) ?
N1B C2B C3B . . 110.3(2) ?
C1B C2B C3B . . 109.71(19) ?
O3B C3B C4B . . 108.37(19) ?
O3B C3B C2B . . 109.47(19) ?
C4B C3B C2B . . 111.9(2) ?
O4B C4B C5B . . 107.49(19) ?
O4B C4B C3B . . 110.8(2) ?
C5B C4B C3B . . 110.12(19) ?
O5B C5B C6B . . 106.3(2) ?
O5B C5B C4B . . 108.70(19) ?
C6B C5B C4B . . 112.3(2) ?
O6B C6B C5B . . 111.4(2) ?
O8B C8B N1B . . 122.9(2) ?
O8B C8B C9B . . 120.7(2) ?
N1B C8B C9B . . 116.4(2) ?
C3B O3B H3OB . . 109.5 ?
C4B O4B H4OB . . 109.5 ?
C6B O6B H6OB . . 109.5 ?
C8B N1B H1NB . . 119.1 ?
C2B N1B H1NB . . 119.1 ?
O1B C1B H1BA . . 110.4 ?
O5B C1B H1BA . . 110.4 ?
C2B C1B H1BA . . 110.4 ?
N1B C2B H2BA . . 108.1 ?
C1B C2B H2BA . . 108.1 ?
C3B C2B H2BA . . 108.1 ?
O3B C3B H3BA . . 109.0 ?
C4B C3B H3BA . . 109.0 ?
C2B C3B H3BA . . 109.0 ?
O4B C4B H4BA . . 109.5 ?
C5B C4B H4BA . . 109.5 ?
C3B C4B H4BA . . 109.5 ?
O5B C5B H5BA . . 109.8 ?
C6B C5B H5BA . . 109.8 ?
C4B C5B H5BA . . 109.8 ?
O6B C6B H6BA . . 109.3 ?
C5B C6B H6BA . . 109.3 ?
O6B C6B H6BB . . 109.3 ?
C5B C6B H6BB . . 109.3 ?
H6BA C6B H6BB . . 108.0 ?
O1B C7B H7BA . . 109.5 ?
O1B C7B H7BB . . 109.5 ?
H7BA C7B H7BB . . 109.5 ?
O1B C7B H7BC . . 109.5 ?
H7BA C7B H7BC . . 109.5 ?
H7BB C7B H7BC . . 109.5 ?
C8B C9B H9BA . . 109.5 ?
C8B C9B H9BB . . 109.5 ?
H9BA C9B H9BB . . 109.5 ?
C8B C9B H9BC . . 109.5 ?
H9BA C9B H9BC . . 109.5 ?
H9BB C9B H9BC . . 109.5 ?
H1WA O1W H1WB . . 108(2) ?
H2WA O2W H2WB . . 110(2) ?

loop_
_geom_bond_atom_site_label_1
_geom_bond_atom_site_label_2
_geom_bond_site_symmetry_2
_geom_bond_distance
_geom_bond_publ_flag
O1A C1A . 1.389(3) ?
O1A C7A . 1.445(3) ?
O3A C3A . 1.430(3) ?
O4A C4A . 1.424(3) ?
O5A C1A . 1.418(3) ?
O5A C5A . 1.443(3) ?
O6A C6A . 1.430(3) ?
O8A C8A . 1.237(3) ?
N1A C8A . 1.342(3) ?
N1A C2A . 1.456(3) ?
C1A C2A . 1.533(3) ?
C2A C3A . 1.530(3) ?
C3A C4A . 1.527(3) ?
C4A C5A . 1.526(3) ?
C5A C6A . 1.519(3) ?
C8A C9A . 1.508(3) ?
O1B C1B . 1.387(3) ?
O1B C7B . 1.439(3) ?
O3B C3B . 1.424(3) ?
O4B C4B . 1.425(3) ?
O5B C1B . 1.423(3) ?
O5B C5B . 1.435(3) ?
O6B C6B . 1.430(3) ?
O8B C8B . 1.235(4) ?
N1B C8B . 1.343(3) ?
N1B C2B . 1.455(3) ?
C1B C2B . 1.531(3) ?
C2B C3B . 1.534(3) ?
C3B C4B . 1.525(3) ?
C4B C5B . 1.523(3) ?
C5B C6B . 1.514(3) ?
C8B C9B . 1.510(3) ?
O3A H3OA . 0.8400 ?
O4A H4OA . 0.8400 ?
O6A H6OA . 0.8400 ?
N1A H1NA . 0.8800 ?
C1A H1AA . 1.0000 ?
C2A H2AA . 1.0000 ?
C3A H3AA . 1.0000 ?
C4A H4AA . 1.0000 ?
C5A H5AA . 1.0000 ?
C6A H6AA . 0.9900 ?
C6A H6AB . 0.9900 ?
C7A H7AA . 0.9800 ?
C7A H7AB . 0.9800 ?
C7A H7AC . 0.9800 ?
C9A H9AA . 0.9800 ?
C9A H9AB . 0.9800 ?
C9A H9AC . 0.9800 ?
O3B H3OB . 0.8400 ?
O4B H4OB . 0.8400 ?
O6B H6OB . 0.8400 ?
N1B H1NB . 0.8800 ?
C1B H1BA . 1.0000 ?
C2B H2BA . 1.0000 ?
C3B H3BA . 1.0000 ?
C4B H4BA . 1.0000 ?
C5B H5BA . 1.0000 ?
C6B H6BA . 0.9900 ?
C6B H6BB . 0.9900 ?
C7B H7BA . 0.9800 ?
C7B H7BB . 0.9800 ?
C7B H7BC . 0.9800 ?
C9B H9BA . 0.9800 ?
C9B H9BB . 0.9800 ?
C9B H9BC . 0.9800 ?
O1W H1WA . 0.839(10) ?
O1W H1WB . 0.840(10) ?
O2W H2WA . 0.837(10) ?
O2W H2WB . 0.833(10) ?

loop_
_geom_hbond_atom_site_label_D
_geom_hbond_atom_site_label_H
_geom_hbond_atom_site_label_A
_geom_hbond_site_symmetry_A
_geom_hbond_distance_DH
_geom_hbond_distance_HA
_geom_hbond_distance_DA
_geom_hbond_angle_DHA
O3A H3OA O1W 1_455 0.84 1.85 2.672(3) 166.0
O4A H4OA O2W . 0.84 2.01 2.806(3) 158.1
O6A H6OA O6B . 0.84 2.01 2.837(3) 170.1
N1A H1NA O8A 1_455 0.88 2.50 3.132(3) 128.9
O3B H3OB O2W 3 0.84 1.85 2.658(3) 159.5
O4B H4OB O4A 3 0.84 2.07 2.898(2) 166.9
O6B H6OB O6A 1_655 0.84 1.98 2.815(3) 173.1
N1B H1NB O8B 1_455 0.88 2.02 2.838(3) 154.0
O1W H1WA O3A . 0.839(10) 2.020(12) 2.843(3) 167(3)
O1W H1WB O3A 4_565 0.840(10) 2.028(13) 2.847(2) 165(3)
O2W H2WA O8A 4_465 0.837(10) 2.007(10) 2.837(2) 171(3)
O2W H2WB O3B 3_645 0.833(10) 1.899(10) 2.728(3) 174(3)

loop_
_geom_torsion_atom_site_label_1
_geom_torsion_atom_site_label_2
_geom_torsion_atom_site_label_3
_geom_torsion_atom_site_label_4
_geom_torsion_site_symmetry_1
_geom_torsion_site_symmetry_2
_geom_torsion_site_symmetry_3
_geom_torsion_site_symmetry_4
_geom_torsion
_geom_torsion_publ_flag
C7A O1A C1A O5A . . . . -71.1(2) ?
C7A O1A C1A C2A . . . . 169.5(2) ?
C5A O5A C1A O1A . . . . -179.18(18) ?
C5A O5A C1A C2A . . . . -61.8(3) ?
C8A N1A C2A C3A . . . . -128.1(2) ?
C8A N1A C2A C1A . . . . 108.2(3) ?
O1A C1A C2A N1A . . . . -69.5(3) ?
O5A C1A C2A N1A . . . . 173.1(2) ?
O1A C1A C2A C3A . . . . 167.0(2) ?
O5A C1A C2A C3A . . . . 49.6(3) ?
N1A C2A C3A O3A . . . . 67.6(2) ?
C1A C2A C3A O3A . . . . -169.1(2) ?
N1A C2A C3A C4A . . . . -171.08(19) ?
C1A C2A C3A C4A . . . . -47.9(3) ?
O3A C3A C4A O4A . . . . -66.2(3) ?
C2A C3A C4A O4A . . . . 175.10(19) ?
O3A C3A C4A C5A . . . . 173.8(2) ?
C2A C3A C4A C5A . . . . 55.1(3) ?
C1A O5A C5A C6A . . . . -168.62(19) ?
C1A O5A C5A C4A . . . . 69.3(2) ?
O4A C4A C5A O5A . . . . 176.89(19) ?
C3A C4A C5A O5A . . . . -63.9(3) ?
O4A C4A C5A C6A . . . . 59.6(3) ?
C3A C4A C5A C6A . . . . 178.8(2) ?
O5A C5A C6A O6A . . . . 64.3(3) ?
C4A C5A C6A O6A . . . . -178.3(2) ?
C2A N1A C8A O8A . . . . -1.2(4) ?
C2A N1A C8A C9A . . . . 179.1(2) ?
C7B O1B C1B O5B . . . . -66.6(3) ?
C7B O1B C1B C2B . . . . 175.5(2) ?
C5B O5B C1B O1B . . . . 175.46(19) ?
C5B O5B C1B C2B . . . . -66.6(3) ?
C8B N1B C2B C1B . . . . 100.0(3) ?
C8B N1B C2B C3B . . . . -137.2(2) ?
O1B C1B C2B N1B . . . . -63.1(3) ?
O5B C1B C2B N1B . . . . 179.7(2) ?
O1B C1B C2B C3B . . . . 173.8(2) ?
O5B C1B C2B C3B . . . . 56.6(3) ?
N1B C2B C3B O3B . . . . 65.5(3) ?
C1B C2B C3B O3B . . . . -170.2(2) ?
N1B C2B C3B C4B . . . . -174.33(19) ?
C1B C2B C3B C4B . . . . -50.1(3) ?
O3B C3B C4B O4B . . . . -70.1(3) ?
C2B C3B C4B O4B . . . . 169.13(19) ?
O3B C3B C4B C5B . . . . 171.1(2) ?
C2B C3B C4B C5B . . . . 50.3(3) ?
C1B O5B C5B C6B . . . . -172.4(2) ?
C1B O5B C5B C4B . . . . 66.5(2) ?
O4B C4B C5B O5B . . . . -177.39(19) ?
C3B C4B C5B O5B . . . . -56.6(3) ?
O4B C4B C5B C6B . . . . 65.3(3) ?
C3B C4B C5B C6B . . . . -173.9(2) ?
O5B C5B C6B O6B . . . . 65.2(3) ?
C4B C5B C6B O6B . . . . -176.1(2) ?
C2B N1B C8B O8B . . . . 0.8(4) ?
C2B N1B C8B C9B . . . . -179.1(2) ?
